data_7133185
loop_
_publ_author_name
'Wang, Tao'
'Lu, Zhongyue'
'Li, Pengfei'

_publ_section_title
;
 Catalyst-free reaction of
 2-(4<i>H</i>-benzo[<i>d</i>][1,3]oxazin-4-yl)acrylates: synthesis of
 1,2-dihydroquinolines and 2,3-dihydropyrroles.
;
_journal_issue 54
_journal_name_full 'Chemical communications (Cambridge, England)'
_journal_page_first 6933
_journal_page_last 6936
_journal_paper_doi 10.1039/d4cc02156h
_journal_volume 60
_journal_year 2024
_chemical_formula_moiety 'C24 H21 Cl N2 O3'
_chemical_formula_sum 'C24 H21 Cl N2 O3'
_chemical_formula_weight 420.88
_space_group_crystal_system triclinic
_space_group_IT_number 2
_space_group_name_Hall '-P 1'
_space_group_name_H-M_alt 'P -1'
_atom_sites_solution_hydrogens mixed
_atom_sites_solution_primary dual
_audit_creation_date 2022-09-15
_audit_creation_method
;
Olex2 1.5
(compiled 2022.04.07 svn.rca3783a0 for OlexSys, GUI svn.r6498)
;
_audit_update_record
;
2024-04-04 deposited with the CCDC.	2024-06-05 downloaded from the CCDC.
;
_cell_angle_alpha 89.990(2)
_cell_angle_beta 71.675(2)
_cell_angle_gamma 84.875(2)
_cell_formula_units_Z 2
_cell_length_a 9.6896(5)
_cell_length_b 10.1998(5)
_cell_length_c 10.8323(6)
_cell_measurement_reflns_used 9791
_cell_measurement_temperature 100.0(2)
_cell_measurement_theta_max 72.06
_cell_measurement_theta_min 4.30
_cell_volume 1011.78(9)
_computing_cell_refinement 'SAINT V8.40A (Bruker, 2019)'
_computing_data_collection 'Apex3 (Bruker 2018)'
_computing_data_reduction 'SAINT V8.40A (Bruker, 2019)'
_computing_molecular_graphics 'Olex2 1.5 (Dolomanov et al., 2009)'
_computing_publication_material 'Olex2 1.5 (Dolomanov et al., 2009)'
_computing_structure_refinement 'SHELXL 2019/2 (Sheldrick, 2015)'
_computing_structure_solution 'ShelXT 2014'
_diffrn_ambient_temperature 100.0(2)
_diffrn_detector 'Bruker PHOTON II area detector'
_diffrn_detector_area_resol_mean 7.9
_diffrn_detector_type 'CMOS area detector'
_diffrn_measured_fraction_theta_full 1.000
_diffrn_measured_fraction_theta_max 0.999
_diffrn_measurement_device 'three-circle diffractometer'
_diffrn_measurement_device_type 'Bruker D8 VENTURE'
_diffrn_measurement_method '\w and \f scans'
_diffrn_radiation_monochromator 'mirror optics'
_diffrn_radiation_probe x-ray
_diffrn_radiation_type CuK\a
_diffrn_radiation_wavelength 1.54178
_diffrn_reflns_av_R_equivalents 0.0272
_diffrn_reflns_av_unetI/netI 0.0177
_diffrn_reflns_Laue_measured_fraction_full 1.000
_diffrn_reflns_Laue_measured_fraction_max 0.999
_diffrn_reflns_limit_h_max 11
_diffrn_reflns_limit_h_min -11
_diffrn_reflns_limit_k_max 12
_diffrn_reflns_limit_k_min -12
_diffrn_reflns_limit_l_max 13
_diffrn_reflns_limit_l_min -13
_diffrn_reflns_number 22984
_diffrn_reflns_point_group_measured_fraction_full 1.000
_diffrn_reflns_point_group_measured_fraction_max 0.999
_diffrn_reflns_theta_full 67.679
_diffrn_reflns_theta_max 72.136
_diffrn_reflns_theta_min 4.301
_diffrn_source 'microfocus sealed X-ray tube'
_diffrn_source_current 1.1
_diffrn_source_power 0.05500000000000001
_diffrn_source_type 'Incoatec I\ms'
_diffrn_source_voltage 50.0
_diffrn_standards_number 0
_exptl_absorpt_coefficient_mu 1.911
_exptl_absorpt_correction_T_max 0.7536
_exptl_absorpt_correction_T_min 0.5930
_exptl_absorpt_correction_type multi-scan
_exptl_absorpt_process_details
;
SADABS-2016/2 (Bruker,2016/2) was used for absorption correction.
wR2(int) was 0.1001 before and 0.0447 after correction.
The Ratio of minimum to maximum transmission is 0.7869.
The \l/2 correction factor is Not present.
;
_exptl_crystal_colour colourless
_exptl_crystal_colour_primary colourless
_exptl_crystal_density_diffrn 1.381
_exptl_crystal_description block
_exptl_crystal_F_000 440
_exptl_crystal_size_max 0.28
_exptl_crystal_size_mid 0.22
_exptl_crystal_size_min 0.15
_refine_diff_density_max 0.277
_refine_diff_density_min -0.258
_refine_diff_density_rms 0.039
_refine_ls_extinction_method none
_refine_ls_goodness_of_fit_ref 1.042
_refine_ls_hydrogen_treatment mixed
_refine_ls_matrix_type full
_refine_ls_number_parameters 275
_refine_ls_number_reflns 3990
_refine_ls_number_restraints 1
_refine_ls_restrained_S_all 1.042
_refine_ls_R_factor_all 0.0295
_refine_ls_R_factor_gt 0.0291
_refine_ls_shift/su_max 0.000
_refine_ls_shift/su_mean 0.000
_refine_ls_structure_factor_coef Fsqd
_refine_ls_weighting_details 'w=1/[\s^2^(Fo^2^)+(0.0326P)^2^+0.4542P] where P=(Fo^2^+2Fc^2^)/3'
_refine_ls_weighting_scheme calc
_refine_ls_wR_factor_gt 0.0740
_refine_ls_wR_factor_ref 0.0743
_reflns_Friedel_coverage 0.000
_reflns_number_gt 3919
_reflns_number_total 3990
_reflns_threshold_expression 'I > 2\s(I)'
_cod_data_source_file d4cc02156h2.cif
_cod_data_source_block cxy3621_0m
_cod_depositor_comments 'Adding full bibliography for 7133184--7133186.cif.'
_cod_database_code 7133185
_shelx_shelxl_version_number 2019/2
_shelx_space_group_comment
;
The symmetry employed for this shelxl refinement is uniquely defined
by the following loop, which should always be used as a source of
symmetry information in preference to the above space-group names.
They are only intended as comments.
;
_olex2_refinement_description
;
1. Fixed Uiso
 At 1.2 times of:
  All C(H) groups, All C(H,H) groups, All N(H) groups
 At 1.5 times of:
  All C(H,H,H) groups
2. Restrained distances
 N2-H2
 0.88 with sigma of 0.02
3.a Secondary CH2 refined with riding coordinates:
 C10(H10A,H10B)
3.b Aromatic/amide H refined with riding coordinates:
 N1(H1), C2(H2A), C3(H3), C8(H8), C12(H12), C13(H13), C14(H14), C15(H15),
 C16(H16), C17(H17), C18(H18), C19(H19), C20(H20), C21(H21), C22(H22)
3.c Idealised Me refined as rotating group:
 C24(H24A,H24B,H24C)
;
_olex2_submission_special_instructions 'No special instructions were received'

loop_
_space_group_symop_operation_xyz
'x, y, z'
'-x, -y, -z'

loop_
_atom_site_label
_atom_site_type_symbol
_atom_site_fract_x
_atom_site_fract_y
_atom_site_fract_z
_atom_site_U_iso_or_equiv
_atom_site_adp_type
_atom_site_occupancy
_atom_site_site_symmetry_order
_atom_site_calc_flag
_atom_site_refinement_flags_posn
_atom_site_refinement_flags_adp
_atom_site_refinement_flags_occupancy
_atom_site_disorder_assembly
_atom_site_disorder_group
Cl1 Cl 1.32074(3) 0.83473(3) 0.02534(3) 0.02775(9) Uani 1 1 d . . . . .
O1 O 0.87914(9) 0.45165(7) 0.43300(8) 0.01951(17) Uani 1 1 d . . . . .
O2 O 0.44807(9) 0.92250(8) 0.33498(8) 0.02085(18) Uani 1 1 d . . . . .
O3 O 0.27774(9) 1.05926(8) 0.47591(8) 0.02192(18) Uani 1 1 d . . . . .
N1 N 0.74277(10) 0.64641(9) 0.50806(9) 0.01621(19) Uani 1 1 d . . . . .
H1 H 0.740696 0.732615 0.502743 0.019 Uiso 1 1 calc R U . . .
N2 N 0.09559(10) 0.82698(9) 0.67238(9) 0.01689(19) Uani 1 1 d D . . . .
H2 H 0.1086(15) 0.7617(13) 0.6167(13) 0.020 Uiso 1 1 d D U . . .
C1 C 1.18218(12) 0.76401(12) 0.14267(11) 0.0206(2) Uani 1 1 d . . . . .
C2 C 1.11439(12) 0.82936(11) 0.26117(12) 0.0207(2) Uani 1 1 d . . . . .
H2A H 1.140606 0.913529 0.277935 0.025 Uiso 1 1 calc R U . . .
C3 C 1.00710(12) 0.76968(11) 0.35542(11) 0.0187(2) Uani 1 1 d . . . . .
H3 H 0.959283 0.813351 0.437166 0.022 Uiso 1 1 calc R U . . .
C4 C 0.96965(12) 0.64570(11) 0.32999(11) 0.0166(2) Uani 1 1 d . . . . .
C5 C 0.86172(12) 0.57178(11) 0.42872(11) 0.0160(2) Uani 1 1 d . . . . .
C6 C 0.62221(12) 0.59282(10) 0.59869(10) 0.0157(2) Uani 1 1 d . . . . .
C7 C 0.47917(12) 0.64692(10) 0.61053(10) 0.0156(2) Uani 1 1 d . . . . .
C8 C 0.45685(12) 0.75327(11) 0.52518(11) 0.0156(2) Uani 1 1 d . . . . .
H8 H 0.526573 0.751395 0.440746 0.019 Uiso 1 1 calc R U . . .
C9 C 0.35018(12) 0.85289(10) 0.55154(11) 0.0155(2) Uani 1 1 d . . . . .
C10 C 0.22975(12) 0.87730(11) 0.67935(11) 0.0165(2) Uani 1 1 d . . . . .
H10A H 0.259932 0.833174 0.749421 0.020 Uiso 1 1 calc R U . . .
H10B H 0.211626 0.972985 0.700540 0.020 Uiso 1 1 calc R U . . .
C11 C -0.01904(12) 0.81214(10) 0.78645(11) 0.0165(2) Uani 1 1 d . . . . .
C12 C -0.14014(12) 0.75041(11) 0.77847(12) 0.0201(2) Uani 1 1 d . . . . .
H12 H -0.141866 0.719081 0.696430 0.024 Uiso 1 1 calc R U . . .
C13 C -0.25686(13) 0.73479(11) 0.88882(13) 0.0227(2) Uani 1 1 d . . . . .
H13 H -0.337846 0.692842 0.881747 0.027 Uiso 1 1 calc R U . . .
C14 C -0.25679(13) 0.77980(11) 1.00978(12) 0.0232(3) Uani 1 1 d . . . . .
H14 H -0.337310 0.769446 1.085312 0.028 Uiso 1 1 calc R U . . .
C15 C 1.03865(13) 0.58305(11) 0.20910(11) 0.0197(2) Uani 1 1 d . . . . .
H15 H 1.012629 0.499089 0.191459 0.024 Uiso 1 1 calc R U . . .
C16 C 1.14475(13) 0.64205(12) 0.11451(11) 0.0220(2) Uani 1 1 d . . . . .
H16 H 1.191055 0.599753 0.031822 0.026 Uiso 1 1 calc R U . . .
C17 C 0.64540(12) 0.48907(11) 0.67571(11) 0.0188(2) Uani 1 1 d . . . . .
H17 H 0.742122 0.454379 0.668111 0.023 Uiso 1 1 calc R U . . .
C18 C 0.52756(13) 0.43635(11) 0.76344(11) 0.0210(2) Uani 1 1 d . . . . .
H18 H 0.543739 0.365561 0.815761 0.025 Uiso 1 1 calc R U . . .
C19 C 0.38598(13) 0.48678(11) 0.77500(11) 0.0200(2) Uani 1 1 d . . . . .
H19 H 0.305387 0.449494 0.834056 0.024 Uiso 1 1 calc R U . . .
C20 C 0.36228(12) 0.59147(11) 0.70039(11) 0.0176(2) Uani 1 1 d . . . . .
H20 H 0.265082 0.626421 0.710216 0.021 Uiso 1 1 calc R U . . .
C21 C -0.13752(14) 0.84001(12) 1.01860(12) 0.0238(3) Uani 1 1 d . . . . .
H21 H -0.136162 0.870109 1.101162 0.029 Uiso 1 1 calc R U . . .
C22 C -0.01945(13) 0.85717(11) 0.90832(11) 0.0204(2) Uani 1 1 d . . . . .
H22 H 0.060941 0.899604 0.916081 0.024 Uiso 1 1 calc R U . . .
C23 C 0.35268(12) 0.95499(10) 0.45272(11) 0.0160(2) Uani 1 1 d . . . . .
C24 C 0.45701(13) 1.02187(11) 0.23805(11) 0.0217(2) Uani 1 1 d . . . . .
H24A H 0.361834 1.039191 0.224382 0.033 Uiso 1 1 calc R U . . .
H24B H 0.530546 0.990514 0.156045 0.033 Uiso 1 1 calc R U . . .
H24C H 0.484713 1.103167 0.268094 0.033 Uiso 1 1 calc R U . . .

loop_
_atom_site_aniso_label
_atom_site_aniso_U_11
_atom_site_aniso_U_22
_atom_site_aniso_U_33
_atom_site_aniso_U_23
_atom_site_aniso_U_13
_atom_site_aniso_U_12
Cl1 0.02293(16) 0.03446(17) 0.02408(16) 0.01017(12) -0.00304(11) -0.00949(12)
O1 0.0193(4) 0.0136(4) 0.0245(4) 0.0002(3) -0.0054(3) -0.0008(3)
O2 0.0236(4) 0.0167(4) 0.0181(4) 0.0045(3) -0.0017(3) 0.0023(3)
O3 0.0200(4) 0.0144(4) 0.0273(4) 0.0036(3) -0.0026(3) 0.0018(3)
N1 0.0146(4) 0.0120(4) 0.0209(5) 0.0021(3) -0.0039(4) -0.0014(3)
N2 0.0149(4) 0.0170(4) 0.0177(5) -0.0014(4) -0.0037(4) -0.0015(4)
C1 0.0154(5) 0.0246(6) 0.0215(6) 0.0084(5) -0.0056(4) -0.0021(4)
C2 0.0175(5) 0.0180(5) 0.0272(6) 0.0035(4) -0.0076(5) -0.0030(4)
C3 0.0153(5) 0.0175(5) 0.0220(6) 0.0000(4) -0.0047(4) 0.0003(4)
C4 0.0130(5) 0.0169(5) 0.0203(5) 0.0025(4) -0.0062(4) 0.0007(4)
C5 0.0143(5) 0.0161(5) 0.0192(5) 0.0001(4) -0.0077(4) -0.0012(4)
C6 0.0158(5) 0.0135(5) 0.0174(5) -0.0004(4) -0.0044(4) -0.0026(4)
C7 0.0169(5) 0.0131(5) 0.0171(5) -0.0004(4) -0.0059(4) -0.0013(4)
C8 0.0144(5) 0.0156(5) 0.0172(5) 0.0010(4) -0.0047(4) -0.0036(4)
C9 0.0150(5) 0.0140(5) 0.0179(5) 0.0012(4) -0.0051(4) -0.0034(4)
C10 0.0151(5) 0.0155(5) 0.0181(5) 0.0003(4) -0.0039(4) -0.0016(4)
C11 0.0155(5) 0.0120(5) 0.0205(5) 0.0027(4) -0.0044(4) 0.0015(4)
C12 0.0174(5) 0.0185(5) 0.0246(6) 0.0006(4) -0.0073(5) -0.0005(4)
C13 0.0158(5) 0.0168(5) 0.0337(7) 0.0032(5) -0.0051(5) -0.0021(4)
C14 0.0203(6) 0.0157(5) 0.0266(6) 0.0055(4) 0.0021(5) -0.0005(4)
C15 0.0196(5) 0.0175(5) 0.0223(6) 0.0008(4) -0.0075(5) -0.0005(4)
C16 0.0211(6) 0.0252(6) 0.0182(5) 0.0011(4) -0.0047(4) 0.0005(5)
C17 0.0167(5) 0.0176(5) 0.0227(6) 0.0022(4) -0.0071(4) -0.0004(4)
C18 0.0233(6) 0.0174(5) 0.0228(6) 0.0066(4) -0.0081(5) -0.0019(4)
C19 0.0192(6) 0.0182(5) 0.0212(6) 0.0037(4) -0.0035(4) -0.0046(4)
C20 0.0149(5) 0.0165(5) 0.0209(5) 0.0005(4) -0.0052(4) -0.0012(4)
C21 0.0272(6) 0.0209(6) 0.0200(6) 0.0008(4) -0.0028(5) -0.0019(5)
C22 0.0196(6) 0.0186(5) 0.0222(6) 0.0010(4) -0.0050(5) -0.0040(4)
C23 0.0135(5) 0.0148(5) 0.0199(5) 0.0009(4) -0.0051(4) -0.0031(4)
C24 0.0263(6) 0.0173(5) 0.0201(6) 0.0062(4) -0.0050(5) -0.0027(4)

loop_
_atom_type_symbol
_atom_type_description
_atom_type_scat_dispersion_real
_atom_type_scat_dispersion_imag
_atom_type_scat_source
C C 0.0181 0.0091 'International Tables Vol C Tables 4.2.6.8 and 6.1.1.4'
H H 0.0000 0.0000 'International Tables Vol C Tables 4.2.6.8 and 6.1.1.4'
Cl Cl 0.3639 0.7018 'International Tables Vol C Tables 4.2.6.8 and 6.1.1.4'
N N 0.0311 0.0180 'International Tables Vol C Tables 4.2.6.8 and 6.1.1.4'
O O 0.0492 0.0322 'International Tables Vol C Tables 4.2.6.8 and 6.1.1.4'

loop_
_geom_angle_atom_site_label_1
_geom_angle_atom_site_label_2
_geom_angle_atom_site_label_3
_geom_angle
_geom_angle_site_symmetry_1
_geom_angle_site_symmetry_3
_geom_angle_publ_flag
C23 O2 C24 115.16(9) . . ?
C5 N1 H1 118.1 . . ?
C5 N1 C6 123.77(9) . . ?
C6 N1 H1 118.1 . . ?
C10 N2 H2 115.0(9) . . ?
C11 N2 H2 112.2(10) . . ?
C11 N2 C10 119.88(9) . . ?
C2 C1 Cl1 119.58(9) . . ?
C2 C1 C16 121.93(11) . . ?
C16 C1 Cl1 118.48(9) . . ?
C1 C2 H2A 120.6 . . ?
C1 C2 C3 118.89(11) . . ?
C3 C2 H2A 120.6 . . ?
C2 C3 H3 119.9 . . ?
C2 C3 C4 120.13(11) . . ?
C4 C3 H3 119.9 . . ?
C3 C4 C5 123.32(10) . . ?
C15 C4 C3 119.64(10) . . ?
C15 C4 C5 117.00(10) . . ?
O1 C5 N1 123.40(10) . . ?
O1 C5 C4 120.87(10) . . ?
N1 C5 C4 115.68(9) . . ?
C7 C6 N1 119.19(9) . . ?
C17 C6 N1 120.23(10) . . ?
C17 C6 C7 120.58(10) . . ?
C6 C7 C8 119.71(10) . . ?
C20 C7 C6 117.88(10) . . ?
C20 C7 C8 122.33(10) . . ?
C7 C8 H8 115.9 . . ?
C9 C8 C7 128.20(10) . . ?
C9 C8 H8 115.9 . . ?
C8 C9 C10 125.28(10) . . ?
C8 C9 C23 119.40(10) . . ?
C23 C9 C10 115.18(9) . . ?
N2 C10 C9 110.46(9) . . ?
N2 C10 H10A 109.6 . . ?
N2 C10 H10B 109.6 . . ?
C9 C10 H10A 109.6 . . ?
C9 C10 H10B 109.6 . . ?
H10A C10 H10B 108.1 . . ?
N2 C11 C12 118.74(10) . . ?
C22 C11 N2 122.86(10) . . ?
C22 C11 C12 118.40(10) . . ?
C11 C12 H12 119.6 . . ?
C13 C12 C11 120.72(11) . . ?
C13 C12 H12 119.6 . . ?
C12 C13 H13 119.7 . . ?
C12 C13 C14 120.67(11) . . ?
C14 C13 H13 119.7 . . ?
C13 C14 H14 120.5 . . ?
C21 C14 C13 118.97(11) . . ?
C21 C14 H14 120.5 . . ?
C4 C15 H15 119.7 . . ?
C16 C15 C4 120.62(11) . . ?
C16 C15 H15 119.7 . . ?
C1 C16 H16 120.6 . . ?
C15 C16 C1 118.78(11) . . ?
C15 C16 H16 120.6 . . ?
C6 C17 H17 119.9 . . ?
C18 C17 C6 120.13(10) . . ?
C18 C17 H17 119.9 . . ?
C17 C18 H18 119.9 . . ?
C17 C18 C19 120.16(10) . . ?
C19 C18 H18 119.9 . . ?
C18 C19 H19 120.0 . . ?
C20 C19 C18 119.98(10) . . ?
C20 C19 H19 120.0 . . ?
C7 C20 H20 119.4 . . ?
C19 C20 C7 121.26(10) . . ?
C19 C20 H20 119.4 . . ?
C14 C21 H21 119.5 . . ?
C14 C21 C22 121.08(11) . . ?
C22 C21 H21 119.5 . . ?
C11 C22 H22 119.9 . . ?
C21 C22 C11 120.16(11) . . ?
C21 C22 H22 119.9 . . ?
O2 C23 C9 113.85(9) . . ?
O3 C23 O2 122.43(10) . . ?
O3 C23 C9 123.71(10) . . ?
O2 C24 H24A 109.5 . . ?
O2 C24 H24B 109.5 . . ?
O2 C24 H24C 109.5 . . ?
H24A C24 H24B 109.5 . . ?
H24A C24 H24C 109.5 . . ?
H24B C24 H24C 109.5 . . ?

loop_
_geom_bond_atom_site_label_1
_geom_bond_atom_site_label_2
_geom_bond_distance
_geom_bond_site_symmetry_2
_geom_bond_publ_flag
Cl1 C1 1.7430(12) . ?
O1 C5 1.2247(14) . ?
O2 C23 1.3397(14) . ?
O2 C24 1.4475(13) . ?
O3 C23 1.2120(14) . ?
N1 H1 0.8800 . ?
N1 C5 1.3664(14) . ?
N1 C6 1.4212(14) . ?
N2 H2 0.872(12) . ?
N2 C10 1.4629(14) . ?
N2 C11 1.3966(14) . ?
C1 C2 1.3839(17) . ?
C1 C16 1.3865(17) . ?
C2 H2A 0.9500 . ?
C2 C3 1.3925(16) . ?
C3 H3 0.9500 . ?
C3 C4 1.3970(16) . ?
C4 C5 1.4978(15) . ?
C4 C15 1.3941(16) . ?
C6 C7 1.4119(15) . ?
C6 C17 1.3935(16) . ?
C7 C8 1.4703(15) . ?
C7 C20 1.4040(15) . ?
C8 H8 0.9500 . ?
C8 C9 1.3450(16) . ?
C9 C10 1.5076(15) . ?
C9 C23 1.4895(15) . ?
C10 H10A 0.9900 . ?
C10 H10B 0.9900 . ?
C11 C12 1.4059(16) . ?
C11 C22 1.3965(16) . ?
C12 H12 0.9500 . ?
C12 C13 1.3840(17) . ?
C13 H13 0.9500 . ?
C13 C14 1.3887(18) . ?
C14 H14 0.9500 . ?
C14 C21 1.3850(18) . ?
C15 H15 0.9500 . ?
C15 C16 1.3845(17) . ?
C16 H16 0.9500 . ?
C17 H17 0.9500 . ?
C17 C18 1.3868(16) . ?
C18 H18 0.9500 . ?
C18 C19 1.3887(17) . ?
C19 H19 0.9500 . ?
C19 C20 1.3851(16) . ?
C20 H20 0.9500 . ?
C21 H21 0.9500 . ?
C21 C22 1.3939(16) . ?
C22 H22 0.9500 . ?
C24 H24A 0.9800 . ?
C24 H24B 0.9800 . ?
C24 H24C 0.9800 . ?

loop_
_geom_torsion_atom_site_label_1
_geom_torsion_atom_site_label_2
_geom_torsion_atom_site_label_3
_geom_torsion_atom_site_label_4
_geom_torsion
_geom_torsion_site_symmetry_1
_geom_torsion_site_symmetry_2
_geom_torsion_site_symmetry_3
_geom_torsion_site_symmetry_4
_geom_torsion_publ_flag
Cl1 C1 C2 C3 -177.99(8) . . . . ?
Cl1 C1 C16 C15 177.57(9) . . . . ?
N1 C6 C7 C8 2.79(15) . . . . ?
N1 C6 C7 C20 179.68(9) . . . . ?
N1 C6 C17 C18 -179.56(10) . . . . ?
N2 C11 C12 C13 -179.34(10) . . . . ?
N2 C11 C22 C21 179.67(10) . . . . ?
C1 C2 C3 C4 0.21(17) . . . . ?
C2 C1 C16 C15 -1.46(18) . . . . ?
C2 C3 C4 C5 176.42(10) . . . . ?
C2 C3 C4 C15 -0.99(16) . . . . ?
C3 C4 C5 O1 -144.10(11) . . . . ?
C3 C4 C5 N1 38.28(15) . . . . ?
C3 C4 C15 C16 0.56(17) . . . . ?
C4 C15 C16 C1 0.64(17) . . . . ?
C5 N1 C6 C7 -137.53(11) . . . . ?
C5 N1 C6 C17 43.14(15) . . . . ?
C5 C4 C15 C16 -177.01(10) . . . . ?
C6 N1 C5 O1 -3.93(17) . . . . ?
C6 N1 C5 C4 173.63(9) . . . . ?
C6 C7 C8 C9 -148.48(11) . . . . ?
C6 C7 C20 C19 -0.18(16) . . . . ?
C6 C17 C18 C19 -0.06(18) . . . . ?
C7 C6 C17 C18 1.12(17) . . . . ?
C7 C8 C9 C10 1.24(18) . . . . ?
C7 C8 C9 C23 176.65(10) . . . . ?
C8 C7 C20 C19 176.62(10) . . . . ?
C8 C9 C10 N2 -99.20(12) . . . . ?
C8 C9 C23 O2 12.46(14) . . . . ?
C8 C9 C23 O3 -166.33(11) . . . . ?
C10 N2 C11 C12 -173.18(10) . . . . ?
C10 N2 C11 C22 7.48(16) . . . . ?
C10 C9 C23 O2 -171.68(9) . . . . ?
C10 C9 C23 O3 9.53(15) . . . . ?
C11 N2 C10 C9 165.62(9) . . . . ?
C11 C12 C13 C14 0.01(17) . . . . ?
C12 C11 C22 C21 0.33(16) . . . . ?
C12 C13 C14 C21 -0.39(17) . . . . ?
C13 C14 C21 C22 0.75(18) . . . . ?
C14 C21 C22 C11 -0.73(18) . . . . ?
C15 C4 C5 O1 33.37(15) . . . . ?
C15 C4 C5 N1 -144.25(10) . . . . ?
C16 C1 C2 C3 1.03(17) . . . . ?
C17 C6 C7 C8 -177.88(10) . . . . ?
C17 C6 C7 C20 -0.99(16) . . . . ?
C17 C18 C19 C20 -1.11(18) . . . . ?
C18 C19 C20 C7 1.23(17) . . . . ?
C20 C7 C8 C9 34.77(17) . . . . ?
C22 C11 C12 C13 0.02(16) . . . . ?
C23 C9 C10 N2 85.22(11) . . . . ?
C24 O2 C23 O3 1.03(15) . . . . ?
C24 O2 C23 C9 -177.78(9) . . . . ?
